data_4134227
loop_
_publ_author_name
'Sierra, Andr\'es F'
'Hern\'andez-Alonso, Daniel'
'Romero, Miguel Angel'
'Gonzalez Delgado, Jose Antonio'
'Pischel, Uwe'
'Ballester, Pablo'

_publ_section_title
;
 Optical Supramolecular Sensing of Creatinine.
;
_journal_name_full 'Journal of the American Chemical Society'
_journal_paper_doi 10.1021/jacs.9b12071
_journal_year 2020
_chemical_formula_sum 'C35.25 H35 N2.5 O4.75 P0.5'
_chemical_formula_weight 585.14
_space_group_crystal_system triclinic
_space_group_IT_number 2
_space_group_name_Hall '-P 1'
_space_group_name_H-M_alt 'P -1'
_atom_sites_solution_hydrogens mixed
_audit_creation_method SHELXL-2018/3
_cell_angle_alpha 66.029(2)
_cell_angle_beta 72.0312(17)
_cell_angle_gamma 85.1829(17)
_cell_formula_units_Z 4
_cell_length_a 13.2795(2)
_cell_length_b 15.0499(4)
_cell_length_c 18.2901(4)
_cell_measurement_reflns_used 18203
_cell_measurement_temperature 293(2)
_cell_measurement_theta_max 36.4780
_cell_measurement_theta_min 2.3060
_cell_volume 3173.59(13)
_computing_cell_refinement 'CrysAlisPro 1.171.40.53 64bit (Rigaku OD, 2019)'
_computing_data_collection 'CrysAlisPro 1.171.40.53 64bit (Rigaku OD, 2019)'
_computing_data_reduction 'CrysAlisPro 1.171.40.53 64bit (Rigaku OD, 2019)'
_computing_molecular_graphics 'shelXle (H&#x00FC;bschle, Sheldrick and Dittirch, 2011)'
_computing_publication_material 'SHELXL-2018/3 (Sheldrick, 2018)'
_computing_structure_refinement 'SHELXL-2018/3 (Sheldrick, 2018)'
_computing_structure_solution Sir2019
_diffrn_ambient_temperature 293(2)
_diffrn_detector_area_resol_mean 5.8140
_diffrn_detector_type 'PILATUS 200K'
_diffrn_measured_fraction_theta_full 0.999
_diffrn_measured_fraction_theta_max 0.962
_diffrn_measurement_device_type '1/4chi goniometer'
_diffrn_measurement_method
;
 Fullsphere data collection, phi and omega scans
;
_diffrn_radiation_monochromator 'Confocal Max Flux optic'
_diffrn_radiation_type MoK\a
_diffrn_radiation_wavelength 0.71075
_diffrn_reflns_av_R_equivalents 0.0589
_diffrn_reflns_av_unetI/netI 0.0982
_diffrn_reflns_Laue_measured_fraction_full 0.999
_diffrn_reflns_Laue_measured_fraction_max 0.962
_diffrn_reflns_limit_h_max 21
_diffrn_reflns_limit_h_min -22
_diffrn_reflns_limit_k_max 25
_diffrn_reflns_limit_k_min -25
_diffrn_reflns_limit_l_max 31
_diffrn_reflns_limit_l_min -30
_diffrn_reflns_number 101405
_diffrn_reflns_point_group_measured_fraction_full 0.999
_diffrn_reflns_point_group_measured_fraction_max 0.962
_diffrn_reflns_theta_full 25.242
_diffrn_reflns_theta_max 37.371
_diffrn_reflns_theta_min 2.139
_diffrn_source 'Microfocus rotating anode X-ray tube'
_diffrn_source_current 24
_diffrn_source_power 50
_diffrn_source_size '0.2 mm x 0.2 mm fine focus'
_diffrn_source_type 'Rigaku MicroMax-007HF'
_exptl_absorpt_coefficient_mu 0.105
_exptl_absorpt_correction_T_max 1.00000
_exptl_absorpt_correction_T_min 0.58655
_exptl_absorpt_correction_type multi-scan
_exptl_absorpt_process_details
;
 CrysAlisPro 1.171.40.35a (Rigaku Oxford Diffraction, 2018)
 Empirical absorption correction using spherical harmonics,
 implemented in SCALE3 ABSPACK scaling algorithm.
;
_exptl_crystal_density_diffrn 1.225
_exptl_crystal_description Block
_exptl_crystal_F_000 1238
_exptl_crystal_size_max 0.100
_exptl_crystal_size_mid 0.100
_exptl_crystal_size_min 0.030
_refine_diff_density_max 1.203
_refine_diff_density_min -0.502
_refine_diff_density_rms 0.091
_refine_ls_extinction_method none
_refine_ls_goodness_of_fit_ref 0.982
_refine_ls_hydrogen_treatment constr
_refine_ls_matrix_type full
_refine_ls_number_parameters 1075
_refine_ls_number_reflns 31876
_refine_ls_number_restraints 786
_refine_ls_restrained_S_all 1.004
_refine_ls_R_factor_all 0.1477
_refine_ls_R_factor_gt 0.0760
_refine_ls_shift/su_max 0.010
_refine_ls_shift/su_mean 0.000
_refine_ls_structure_factor_coef Fsqd
_refine_ls_weighting_details 'w=1/[\s^2^(Fo^2^)+(0.1320P)^2^] where P=(Fo^2^+2Fc^2^)/3'
_refine_ls_weighting_scheme calc
_refine_ls_wR_factor_gt 0.2008
_refine_ls_wR_factor_ref 0.2324
_reflns_Friedel_coverage 0.000
_reflns_number_gt 17301
_reflns_number_total 31876
_reflns_threshold_expression 'I > 2\s(I)'
_cod_data_source_file ja9b12071_si_005.cif
_cod_data_source_block NO2CAVPOF2
_cod_original_cell_volume 3173.58(13)
_cod_original_formula_sum 'C35.25 H35 N2.50 O4.75 P0.50'
_cod_database_code 4134227
_shelx_shelxl_version_number 2018/3
_shelx_space_group_comment
;
The symmetry employed for this shelxl refinement is uniquely defined
by the following loop, which should always be used as a source of
symmetry information in preference to the above space-group names.
They are only intended as comments.
;
_shelx_estimated_absorpt_t_min 0.990
_shelx_estimated_absorpt_t_max 0.997

loop_
_space_group_symop_operation_xyz
'x, y, z'
'-x, -y, -z'

loop_
_atom_site_label
_atom_site_type_symbol
_atom_site_fract_x
_atom_site_fract_y
_atom_site_fract_z
_atom_site_U_iso_or_equiv
_atom_site_adp_type
_atom_site_occupancy
_atom_site_site_symmetry_order
_atom_site_calc_flag
_atom_site_refinement_flags_posn
_atom_site_refinement_flags_adp
_atom_site_refinement_flags_occupancy
_atom_site_disorder_assembly
_atom_site_disorder_group
C1 C 0.10294(12) 0.17176(11) 0.82446(9) 0.0173(3) Uani 1 1 d . . . . .
C2 C 0.08582(14) 0.07677(12) 0.83777(11) 0.0231(3) Uani 1 1 d . . . . .
H2 H 0.043230 0.055036 0.815859 0.028 Uiso 1 1 calc R U . . .
C3 C 0.14563(14) 0.01775(11) 0.89151(10) 0.0226(3) Uani 1 1 d . . . . .
H3 H 0.148827 -0.049592 0.910854 0.027 Uiso 1 1 calc R U . . .
C4 C 0.19745(12) 0.07735(10) 0.90968(9) 0.0168(3) Uani 1 1 d . . . . .
C5 C 0.27301(12) 0.05448(10) 0.96159(9) 0.0163(2) Uani 1 1 d . . . . .
C6 C 0.23744(12) 0.09426(10) 1.03091(9) 0.0164(2) Uani 1 1 d . . . . .
C7 C 0.13418(13) 0.12094(11) 1.05861(10) 0.0213(3) Uani 1 1 d . . . . .
H7 H 0.084466 0.118265 1.033096 0.026 Uiso 1 1 calc R U . . .
C8 C 0.10504(14) 0.15162(14) 1.12439(11) 0.0282(3) Uani 1 1 d . . . . .
H8 H 0.036146 0.170078 1.141770 0.034 Uiso 1 1 calc R U . . .
C9 C 0.17724(15) 0.15506(13) 1.16437(11) 0.0264(3) Uani 1 1 d . . . . .
H9 H 0.157784 0.176003 1.207958 0.032 Uiso 1 1 calc R U . . .
C10 C 0.27904(13) 0.12644(11) 1.13754(9) 0.0200(3) Uani 1 1 d . . . . .
C11 C 0.31018(12) 0.09651(10) 1.07183(9) 0.0170(3) Uani 1 1 d . . . . .
H11 H 0.379148 0.077961 1.054909 0.020 Uiso 1 1 calc R U . . .
C12 C 0.27556(14) -0.05724(10) 1.00702(10) 0.0216(3) Uani 1 1 d . . . . .
H12A H 0.297499 -0.085442 0.966307 0.032 Uiso 1 1 calc R U . . .
H12B H 0.206110 -0.083278 1.043936 0.032 Uiso 1 1 calc R U . . .
H12C H 0.324666 -0.072361 1.039007 0.032 Uiso 1 1 calc R U . . .
C13 C 0.38363(12) 0.09424(10) 0.90500(9) 0.0161(2) Uani 1 1 d . . . . .
C14 C 0.46922(13) 0.04946(11) 0.87159(10) 0.0213(3) Uani 1 1 d . . . . .
H14 H 0.470232 -0.015201 0.878207 0.026 Uiso 1 1 calc R U . . .
C15 C 0.55579(13) 0.11928(12) 0.82521(10) 0.0219(3) Uani 1 1 d . . . . .
H15 H 0.623417 0.108068 0.796623 0.026 Uiso 1 1 calc R U . . .
C16 C 0.52210(12) 0.20639(11) 0.82997(9) 0.0175(3) Uani 1 1 d . . . . .
C17 C 0.58207(12) 0.30221(11) 0.79840(9) 0.0180(3) Uani 1 1 d . . . . .
C18 C 0.57070(11) 0.33381(10) 0.87089(9) 0.0170(3) Uani 1 1 d . . . . .
C19 C 0.54764(12) 0.26538(11) 0.95413(9) 0.0179(3) Uani 1 1 d . . . . .
H19 H 0.534066 0.200170 0.967260 0.021 Uiso 1 1 calc R U . . .
C20 C 0.54525(12) 0.29581(11) 1.01676(9) 0.0186(3) Uani 1 1 d . . . . .
C21 C 0.56786(13) 0.39164(12) 0.99973(11) 0.0223(3) Uani 1 1 d . . . . .
H21 H 0.566619 0.410211 1.042670 0.027 Uiso 1 1 calc R U . . .
C22 C 0.59242(13) 0.45937(12) 0.91719(11) 0.0231(3) Uani 1 1 d . . . . .
H22 H 0.609463 0.523789 0.904289 0.028 Uiso 1 1 calc R U . . .
C23 C 0.59164(12) 0.43120(11) 0.85348(10) 0.0205(3) Uani 1 1 d . . . . .
H23 H 0.605191 0.477695 0.798751 0.025 Uiso 1 1 calc R U . . .
C24 C 0.70188(13) 0.28749(13) 0.76514(11) 0.0252(3) Uani 1 1 d . . . . .
H24A H 0.723970 0.236688 0.808919 0.038 Uiso 1 1 calc R U . . .
H24B H 0.741530 0.346932 0.747531 0.038 Uiso 1 1 calc R U . . .
H24C H 0.714335 0.269737 0.718365 0.038 Uiso 1 1 calc R U . . .
P1 P 0.41060(4) 0.21701(3) 1.16936(2) 0.02083(9) Uani 1 1 d . . . . .
C25 C 0.4383(6) 0.1792(5) 1.2655(4) 0.0349(13) Uani 0.6 1 d D U P A 1
C26 C 0.4170(10) 0.2413(7) 1.3064(6) 0.0306(11) Uani 0.6 1 d D U P A 1
H26 H 0.387926 0.300805 1.283351 0.037 Uiso 0.6 1 calc R U P A 1
C27 C 0.4387(8) 0.2151(6) 1.3822(5) 0.0442(13) Uani 0.6 1 d D U P A 1
H27 H 0.424817 0.257318 1.409297 0.053 Uiso 0.6 1 calc R U P A 1
C28 C 0.4808(5) 0.1267(4) 1.4167(3) 0.0552(11) Uani 0.6 1 d D U P A 1
H28 H 0.492412 0.108348 1.468404 0.066 Uiso 0.6 1 calc R U P A 1
C29 C 0.5059(5) 0.0647(3) 1.3755(3) 0.0613(11) Uani 0.6 1 d D U P A 1
H29 H 0.539802 0.007526 1.396906 0.074 Uiso 0.6 1 calc R U P A 1
C30 C 0.4802(5) 0.0885(3) 1.3015(3) 0.0522(10) Uani 0.6 1 d D U P A 1
H30 H 0.490652 0.044527 1.276202 0.063 Uiso 0.6 1 calc R U P A 1
C25' C 0.4567(9) 0.1807(6) 1.2598(5) 0.0243(12) Uani 0.4 1 d D U P A 2
C26' C 0.4200(15) 0.2305(9) 1.3109(8) 0.0287(15) Uani 0.4 1 d D U P A 2
H26' H 0.373500 0.280176 1.297900 0.034 Uiso 0.4 1 calc R U P A 2
C27' C 0.4523(11) 0.2068(8) 1.3821(7) 0.0330(13) Uani 0.4 1 d D U P A 2
H27' H 0.422824 0.236363 1.419225 0.040 Uiso 0.4 1 calc R U P A 2
C28' C 0.5282(6) 0.1393(5) 1.3969(3) 0.0387(11) Uani 0.4 1 d D U P A 2
H28' H 0.552874 0.126401 1.442411 0.046 Uiso 0.4 1 calc R U P A 2
C29' C 0.5682(5) 0.0904(4) 1.3451(3) 0.0401(10) Uani 0.4 1 d D U P A 2
H29' H 0.619368 0.044918 1.355863 0.048 Uiso 0.4 1 calc R U P A 2
C30' C 0.5317(5) 0.1095(4) 1.2766(3) 0.0322(10) Uani 0.4 1 d D U P A 2
H30' H 0.556676 0.075535 1.242432 0.039 Uiso 0.4 1 calc R U P A 2
C31 C 0.54854(12) 0.38211(11) 0.72799(9) 0.0201(3) Uani 1 1 d . . . . .
C32 C 0.60870(14) 0.44120(14) 0.64903(11) 0.0304(4) Uani 1 1 d . . . . .
H32 H 0.681183 0.438230 0.625790 0.036 Uiso 1 1 calc R U . . .
C33 C 0.54061(14) 0.50776(14) 0.60906(10) 0.0301(4) Uani 1 1 d . . . . .
H33 H 0.560737 0.555835 0.554810 0.036 Uiso 1 1 calc R U . . .
C34 C 0.43978(13) 0.48890(11) 0.66437(9) 0.0202(3) Uani 1 1 d . . . . .
C35 C 0.33692(13) 0.53565(11) 0.65330(9) 0.0199(3) Uani 1 1 d . . . . .
C36 C 0.28332(13) 0.57894(11) 0.71846(9) 0.0208(3) Uani 1 1 d . . . . .
C37 C 0.34053(16) 0.60609(13) 0.75878(10) 0.0271(3) Uani 1 1 d . . . . .
H37 H 0.411476 0.591616 0.751636 0.032 Uiso 1 1 calc R U . . .
C38 C 0.29138(18) 0.65527(14) 0.81023(12) 0.0336(4) Uani 1 1 d . . . . .
H38 H 0.330511 0.673846 0.836436 0.040 Uiso 1 1 calc R U . . .
C39 C 0.18658(17) 0.67642(14) 0.82254(12) 0.0331(4) Uani 1 1 d . . . . .
H39 H 0.154380 0.709060 0.856745 0.040 Uiso 1 1 calc R U . . .
C40 C 0.13001(16) 0.64830(15) 0.78318(13) 0.0344(4) Uani 1 1 d . . . . .
C41 C 0.17718(14) 0.60087(13) 0.73090(11) 0.0280(3) Uani 1 1 d . . . . .
H41 H 0.137696 0.583720 0.704131 0.034 Uiso 1 1 calc R U . . .
C42 C 0.36257(15) 0.62239(12) 0.56612(10) 0.0256(3) Uani 1 1 d . . . . .
H42A H 0.408714 0.669647 0.564164 0.038 Uiso 1 1 calc R U . . .
H42B H 0.298032 0.651873 0.557189 0.038 Uiso 1 1 calc R U . . .
H42C H 0.396813 0.599288 0.523106 0.038 Uiso 1 1 calc R U . . .
C43 C 0.26157(12) 0.46380(11) 0.65478(9) 0.0182(3) Uani 1 1 d . . . . .
C44 C 0.24025(13) 0.45287(13) 0.58960(9) 0.0232(3) Uani 1 1 d . . . . .
H44 H 0.271435 0.489581 0.532715 0.028 Uiso 1 1 calc R U . . .
C45 C 0.16270(13) 0.37608(13) 0.62444(9) 0.0231(3) Uani 1 1 d . . . . .
H45 H 0.134154 0.353344 0.594430 0.028 Uiso 1 1 calc R U . . .
C46 C 0.13667(12) 0.34069(11) 0.71077(9) 0.0171(3) Uani 1 1 d . . . . .
C47 C 0.05366(12) 0.26418(11) 0.77831(9) 0.0176(3) Uani 1 1 d . . . . .
C48 C -0.01852(12) 0.30341(11) 0.84217(9) 0.0175(3) Uani 1 1 d . . . . .
C49 C -0.04178(13) 0.40178(11) 0.81590(10) 0.0208(3) Uani 1 1 d . . . . .
H49 H -0.011713 0.444765 0.760542 0.025 Uiso 1 1 calc R U . . .
C50 C -0.11017(14) 0.43474(11) 0.87319(10) 0.0229(3) Uani 1 1 d . . . . .
C51 C -0.15874(13) 0.37199(12) 0.95564(10) 0.0211(3) Uani 1 1 d . . . . .
H51 H -0.204812 0.395046 0.993179 0.025 Uiso 1 1 calc R U . . .
C52 C -0.13699(13) 0.27406(12) 0.98079(10) 0.0214(3) Uani 1 1 d . . . . .
H52 H -0.169845 0.230670 1.035464 0.026 Uiso 1 1 calc R U . . .
C53 C -0.06622(13) 0.24028(11) 0.92465(10) 0.0198(3) Uani 1 1 d . . . . .
H53 H -0.050824 0.174824 0.942646 0.024 Uiso 1 1 calc R U . . .
C54 C -0.01810(13) 0.23807(12) 0.73693(11) 0.0231(3) Uani 1 1 d . . . . .
H54A H -0.053402 0.294806 0.710326 0.035 Uiso 1 1 calc R U . . .
H54B H -0.069864 0.188033 0.779017 0.035 Uiso 1 1 calc R U . . .
H54C H 0.024360 0.215132 0.695723 0.035 Uiso 1 1 calc R U . . .
C55 C -0.0266(4) 0.6637(4) 0.7518(3) 0.0211(7) Uani 0.6 1 d D U P B 1
C56 C -0.1085(11) 0.5975(8) 0.7732(5) 0.0232(14) Uani 0.6 1 d D U P B 1
C57 C -0.1602(5) 0.6074(3) 0.7152(3) 0.0273(8) Uani 0.6 1 d D U P B 1
H57 H -0.216653 0.564791 0.729464 0.033 Uiso 0.6 1 calc R U P B 1
C58 C -0.1275(3) 0.6803(3) 0.6372(2) 0.0268(6) Uani 0.6 1 d D U P B 1
C59 C -0.0463(3) 0.7465(2) 0.6127(2) 0.0285(6) Uani 0.6 1 d D U P B 1
H59 H -0.025820 0.795014 0.558685 0.034 Uiso 0.6 1 calc R U P B 1
C60 C 0.0053(2) 0.7392(2) 0.67116(18) 0.0240(6) Uani 0.6 1 d D U P B 1
H60 H 0.059886 0.783720 0.656766 0.029 Uiso 0.6 1 calc R U P B 1
N5 N -0.1809(3) 0.6854(2) 0.5763(2) 0.0395(7) Uani 0.6 1 d D U P B 1
O4 O 0.0235(2) 0.65580(19) 0.81000(14) 0.0264(5) Uani 0.6 1 d D U P B 1
O5 O -0.1438(3) 0.5303(3) 0.8553(3) 0.0279(8) Uani 0.6 1 d D U P B 1
O6 O -0.1410(6) 0.7391(3) 0.5035(3) 0.0853(17) Uani 0.6 1 d D U P B 1
O7 O -0.2589(2) 0.6320(2) 0.6003(2) 0.0522(7) Uani 0.6 1 d D U P B 1
C55' C -0.1040(18) 0.5984(12) 0.7717(8) 0.028(2) Uani 0.4 1 d D U P B 2
C56' C -0.0344(7) 0.6795(5) 0.7335(4) 0.0277(14) Uani 0.4 1 d D U P B 2
C57' C -0.0340(5) 0.7489(4) 0.6548(3) 0.0418(12) Uani 0.4 1 d D U P B 2
H57' H 0.007416 0.806394 0.630397 0.050 Uiso 0.4 1 calc R U P B 2
C58' C -0.0951(5) 0.7314(4) 0.6139(3) 0.0478(13) Uani 0.4 1 d D U P B 2
C59' C -0.1587(5) 0.6489(4) 0.6468(3) 0.0406(13) Uani 0.4 1 d D U P B 2
H59' H -0.196626 0.637954 0.615909 0.049 Uiso 0.4 1 calc R U P B 2
C60' C -0.1652(7) 0.5815(5) 0.7279(4) 0.0293(14) Uani 0.4 1 d D U P B 2
H60' H -0.209707 0.525947 0.752739 0.035 Uiso 0.4 1 calc R U P B 2
N5' N -0.0941(6) 0.8042(4) 0.5302(4) 0.0820(18) Uani 0.4 1 d D U P B 2
O4' O -0.1116(4) 0.5348(5) 0.8530(4) 0.0290(12) Uani 0.4 1 d D U P B 2
O5' O 0.0215(3) 0.6938(3) 0.7804(3) 0.0325(8) Uani 0.4 1 d D U P B 2
O6' O -0.1415(9) 0.7811(5) 0.4930(5) 0.093(3) Uani 0.4 1 d D U P B 2
O7' O -0.0575(8) 0.8861(5) 0.5076(5) 0.129(3) Uani 0.4 1 d D U P B 2
O1S O 0.24827(9) 0.34110(8) 0.89149(6) 0.0185(2) Uani 1 1 d . . . . .
C1S C 0.21904(12) 0.38051(10) 0.94160(9) 0.0156(2) Uani 1 1 d . . . . .
C2S C 0.29598(13) 0.40777(12) 0.97435(11) 0.0230(3) Uani 1 1 d . . . . .
H2S1 H 0.287215 0.362577 1.031207 0.034 Uiso 1 1 calc R U . . .
H2S2 H 0.283450 0.472254 0.972603 0.034 Uiso 1 1 calc R U . . .
H2S3 H 0.366872 0.406047 0.940328 0.034 Uiso 1 1 calc R U . . .
C3S C 0.10558(13) 0.40296(13) 0.97069(10) 0.0238(3) Uani 1 1 d . . . . .
H3S1 H 0.097550 0.471507 0.943168 0.036 Uiso 1 1 calc R U . . .
H3S2 H 0.084066 0.384315 1.030292 0.036 Uiso 1 1 calc R U . . .
H3S3 H 0.062225 0.367491 0.957278 0.036 Uiso 1 1 calc R U . . .
O1T O 0.4976(5) 0.1552(6) 0.5865(5) 0.0369(13) Uani 0.4 1 d . U P C 1
C1T C 0.4052(9) 0.1832(7) 0.6202(6) 0.0201(12) Uani 0.4 1 d . U P C 1
C2T C 0.4204(13) 0.2503(8) 0.6621(8) 0.0268(17) Uani 0.4 1 d . U P C 1
H2T1 H 0.411857 0.212080 0.720539 0.040 Uiso 0.4 1 calc R U P C 1
H2T2 H 0.368539 0.299063 0.656576 0.040 Uiso 0.4 1 calc R U P C 1
H2T3 H 0.490168 0.281102 0.635255 0.040 Uiso 0.4 1 calc R U P C 1
C3T C 0.2995(11) 0.1212(8) 0.6549(8) 0.082(4) Uani 0.4 1 d . U P C 1
H3T1 H 0.296577 0.093987 0.616271 0.122 Uiso 0.4 1 calc R U P C 1
H3T2 H 0.240599 0.161796 0.661504 0.122 Uiso 0.4 1 calc R U P C 1
H3T3 H 0.296230 0.069529 0.708243 0.122 Uiso 0.4 1 calc R U P C 1
O1T' O 0.4714(6) 0.1765(5) 0.5664(4) 0.093(2) Uani 0.6 1 d . U P D 2
C1T' C 0.4170(10) 0.1839(8) 0.6217(7) 0.059(2) Uani 0.6 1 d . U P D 2
C2T' C 0.4036(11) 0.2364(8) 0.6722(7) 0.057(3) Uani 0.6 1 d . U P D 2
H2T4 H 0.471531 0.250901 0.674097 0.085 Uiso 0.6 1 calc R U P D 2
H2T5 H 0.359973 0.198101 0.727939 0.085 Uiso 0.6 1 calc R U P D 2
H2T6 H 0.370176 0.295950 0.648971 0.085 Uiso 0.6 1 calc R U P D 2
C3T' C 0.3064(5) 0.1566(4) 0.6216(4) 0.0513(14) Uani 0.6 1 d . U P D 2
H3T4 H 0.274933 0.214548 0.592054 0.077 Uiso 0.6 1 calc R U P D 2
H3T5 H 0.261436 0.125939 0.678365 0.077 Uiso 0.6 1 calc R U P D 2
H3T6 H 0.314637 0.112645 0.594331 0.077 Uiso 0.6 1 calc R U P D 2
O1U O 0.0998(3) 0.5149(3) 0.4129(2) 0.0556(10) Uani 0.5 1 d . . P E -1
C1U C 0.0491(11) 0.5400(16) 0.4655(11) 0.046(3) Uani 0.5 1 d . . P E -1
C2U C 0.0739(4) 0.6241(4) 0.4778(3) 0.0517(13) Uani 0.5 1 d . . P E -1
H2U1 H 0.143072 0.651191 0.441084 0.077 Uiso 0.5 1 calc R U P E -1
H2U2 H 0.072624 0.604572 0.535002 0.077 Uiso 0.5 1 calc R U P E -1
H2U3 H 0.022307 0.672092 0.465445 0.077 Uiso 0.5 1 calc R U P E -1
C3U C -0.0467(14) 0.4792(16) 0.5301(13) 0.054(4) Uani 0.5 1 d . . P E -1
H3U1 H -0.036354 0.454753 0.584473 0.081 Uiso 0.5 1 calc R U P E -1
H3U2 H -0.057338 0.425558 0.517171 0.081 Uiso 0.5 1 calc R U P E -1
H3U3 H -0.107738 0.518132 0.530064 0.081 Uiso 0.5 1 calc R U P E -1
N1 N 0.17179(10) 0.17147(9) 0.86765(8) 0.0165(2) Uani 1 1 d . . . . .
H1N H 0.195372 0.222543 0.868321 0.020 Uiso 1 1 calc R U . . .
N2 N 0.41636(10) 0.19005(8) 0.87796(7) 0.0151(2) Uani 1 1 d . . . . .
H2N H 0.376563 0.233720 0.889343 0.018 Uiso 1 1 calc R U . . .
N3 N 0.44555(10) 0.41151(9) 0.73742(8) 0.0180(2) Uani 1 1 d . . . . .
H3N H 0.392872 0.385742 0.781888 0.022 Uiso 1 1 calc R U . . .
N4 N 0.19913(10) 0.39399(9) 0.72810(7) 0.0167(2) Uani 1 1 d . . . . .
H4N H 0.199083 0.384902 0.777667 0.020 Uiso 1 1 calc R U . . .
O1 O 0.35221(10) 0.12204(8) 1.18069(7) 0.0235(2) Uani 1 1 d . . . . .
O2 O 0.52217(10) 0.22499(8) 1.09992(7) 0.0249(2) Uani 1 1 d . . . . .
O3 O 0.35028(10) 0.30516(8) 1.14940(7) 0.0226(2) Uani 1 1 d . . . . .
C1H C 0.190(3) 0.921(3) 0.3427(12) 0.173(9) Uani 0.25 1 d D U P F 1
H1H1 H 0.162648 0.878929 0.324865 0.260 Uiso 0.25 1 d R U P F 1
H1H2 H 0.247550 0.961798 0.297476 0.260 Uiso 0.25 1 d R U P F 1
H1H3 H 0.134593 0.961420 0.358435 0.260 Uiso 0.25 1 d R U P F 1
C2H C 0.227(2) 0.8564(17) 0.4186(14) 0.153(6) Uani 0.25 1 d D U P F 1
H2H1 H 0.210965 0.788373 0.433915 0.183 Uiso 0.25 1 calc R U P F 1
H2H2 H 0.303342 0.865714 0.405004 0.183 Uiso 0.25 1 calc R U P F 1
C3H C 0.1690(14) 0.8859(19) 0.4917(12) 0.159(5) Uani 0.25 1 d D U P F 1
H3H1 H 0.115837 0.931864 0.476073 0.190 Uiso 0.25 1 calc R U P F 1
H3H2 H 0.133423 0.828915 0.540421 0.190 Uiso 0.25 1 calc R U P F 1
C4H C 0.2480(17) 0.9325(15) 0.5136(10) 0.156(5) Uani 0.25 1 d D U P F 1
H4H1 H 0.319713 0.919943 0.486782 0.188 Uiso 0.25 1 calc R U P F 1
H4H2 H 0.240994 1.002450 0.492443 0.188 Uiso 0.25 1 calc R U P F 1
C5H C 0.2279(19) 0.8914(17) 0.6087(12) 0.171(6) Uani 0.25 1 d D U P F 1
H5H1 H 0.294584 0.892841 0.619615 0.205 Uiso 0.25 1 calc R U P F 1
H5H2 H 0.202904 0.823875 0.632574 0.205 Uiso 0.25 1 calc R U P F 1
C6H C 0.1468(17) 0.9463(17) 0.6539(13) 0.139(6) Uani 0.25 1 d D U P F 1
H6H1 H 0.076993 0.926177 0.659874 0.209 Uiso 0.25 1 d R U P F 1
H6H2 H 0.157633 1.015366 0.622147 0.209 Uiso 0.25 1 d R U P F 1
H6H3 H 0.154157 0.930170 0.708432 0.209 Uiso 0.25 1 d R U P F 1
C1H' C 0.1538(11) 0.9084(11) 0.3463(8) 0.069(3) Uani 0.25 1 d D U P G 2
H1H4 H 0.099755 0.946446 0.366691 0.104 Uiso 0.25 1 d R U P G 2
H1H5 H 0.128963 0.841452 0.371665 0.104 Uiso 0.25 1 d R U P G 2
H1H6 H 0.170200 0.931904 0.286424 0.104 Uiso 0.25 1 d R U P G 2
C2H' C 0.2536(9) 0.9187(12) 0.3691(6) 0.088(3) Uani 0.25 1 d D U P G 2
H2H3 H 0.304901 0.872926 0.356856 0.106 Uiso 0.25 1 calc R U P G 2
H2H4 H 0.285517 0.983896 0.335403 0.106 Uiso 0.25 1 calc R U P G 2
C3H' C 0.2248(12) 0.8990(9) 0.4617(6) 0.089(3) Uani 0.25 1 d D U P G 2
H3H3 H 0.181331 0.838953 0.493893 0.107 Uiso 0.25 1 calc R U P G 2
H3H4 H 0.289454 0.888731 0.477551 0.107 Uiso 0.25 1 calc R U P G 2
C4H' C 0.1659(17) 0.9785(14) 0.4864(9) 0.139(4) Uani 0.25 1 d D U P G 2
H4H3 H 0.090252 0.966722 0.500567 0.166 Uiso 0.25 1 calc R U P G 2
H4H4 H 0.186001 1.040998 0.439254 0.166 Uiso 0.25 1 calc R U P G 2
C5H' C 0.1914(14) 0.9815(17) 0.5618(12) 0.140(5) Uani 0.25 1 d D U P G 2
H5H3 H 0.242468 1.034910 0.542013 0.168 Uiso 0.25 1 calc R U P G 2
H5H4 H 0.223647 0.921550 0.588358 0.168 Uiso 0.25 1 calc R U P G 2
C6H' C 0.0924(17) 0.9943(17) 0.6274(11) 0.143(7) Uani 0.25 1 d D U P G 2
H6H4 H 0.105255 0.975299 0.680436 0.214 Uiso 0.25 1 d R U P G 2
H6H5 H 0.033417 0.955776 0.634214 0.214 Uiso 0.25 1 d R U P G 2
H6H6 H 0.076625 1.061866 0.606954 0.214 Uiso 0.25 1 d R U P G 2

loop_
_atom_site_aniso_label
_atom_site_aniso_U_11
_atom_site_aniso_U_22
_atom_site_aniso_U_33
_atom_site_aniso_U_23
_atom_site_aniso_U_13
_atom_site_aniso_U_12
C1 0.0149(6) 0.0200(6) 0.0215(6) -0.0112(5) -0.0086(5) 0.0048(5)
C2 0.0248(8) 0.0219(7) 0.0308(8) -0.0136(6) -0.0159(7) 0.0034(6)
C3 0.0262(8) 0.0170(6) 0.0306(8) -0.0107(6) -0.0156(7) 0.0037(6)
C4 0.0153(6) 0.0153(6) 0.0221(6) -0.0085(5) -0.0082(5) 0.0037(5)
C5 0.0156(6) 0.0143(6) 0.0216(6) -0.0086(5) -0.0083(5) 0.0048(5)
C6 0.0151(6) 0.0137(6) 0.0193(6) -0.0058(5) -0.0049(5) 0.0014(5)
C7 0.0156(7) 0.0224(7) 0.0246(7) -0.0091(6) -0.0050(6) 0.0025(6)
C8 0.0191(8) 0.0337(9) 0.0304(8) -0.0167(7) -0.0014(6) 0.0053(7)
C9 0.0270(9) 0.0278(8) 0.0254(7) -0.0149(7) -0.0046(7) 0.0048(7)
C10 0.0242(8) 0.0170(6) 0.0197(6) -0.0076(5) -0.0081(6) 0.0021(6)
C11 0.0177(7) 0.0145(6) 0.0190(6) -0.0067(5) -0.0063(5) 0.0030(5)
C12 0.0240(8) 0.0144(6) 0.0302(8) -0.0090(6) -0.0139(6) 0.0048(6)
C13 0.0148(6) 0.0169(6) 0.0209(6) -0.0110(5) -0.0082(5) 0.0064(5)
C14 0.0193(7) 0.0206(7) 0.0328(8) -0.0182(6) -0.0113(6) 0.0091(6)
C15 0.0160(7) 0.0249(7) 0.0296(7) -0.0175(6) -0.0063(6) 0.0082(6)
C16 0.0134(6) 0.0215(6) 0.0199(6) -0.0117(5) -0.0046(5) 0.0048(5)
C17 0.0122(6) 0.0202(6) 0.0208(6) -0.0096(5) -0.0029(5) 0.0035(5)
C18 0.0101(6) 0.0177(6) 0.0233(6) -0.0093(5) -0.0041(5) 0.0026(5)
C19 0.0145(6) 0.0171(6) 0.0255(7) -0.0111(5) -0.0083(5) 0.0042(5)
C20 0.0149(6) 0.0197(6) 0.0234(7) -0.0091(5) -0.0090(5) 0.0041(5)
C21 0.0177(7) 0.0241(7) 0.0333(8) -0.0172(6) -0.0119(6) 0.0047(6)
C22 0.0170(7) 0.0187(7) 0.0358(8) -0.0132(6) -0.0080(6) 0.0013(5)
C23 0.0136(6) 0.0186(6) 0.0270(7) -0.0081(6) -0.0043(6) 0.0003(5)
C24 0.0135(7) 0.0292(8) 0.0307(8) -0.0137(7) -0.0024(6) 0.0050(6)
P1 0.0311(2) 0.01679(17) 0.01912(17) -0.00879(14) -0.01264(16) 0.00548(16)
C25 0.051(3) 0.0282(18) 0.0322(19) -0.0128(14) -0.0230(18) 0.0083(17)
C26 0.039(2) 0.036(2) 0.0251(18) -0.0179(17) -0.0139(15) 0.0050(18)
C27 0.056(3) 0.053(2) 0.0322(18) -0.0222(17) -0.0186(17) 0.0073(18)
C28 0.077(3) 0.063(2) 0.0364(17) -0.0196(15) -0.0330(17) 0.010(2)
C29 0.094(3) 0.053(2) 0.0456(18) -0.0173(15) -0.0422(18) 0.027(2)
C30 0.084(3) 0.0415(18) 0.0441(18) -0.0207(15) -0.0368(18) 0.0215(18)
C25' 0.043(3) 0.021(2) 0.0197(19) -0.0129(16) -0.0204(18) 0.0102(18)
C26' 0.037(3) 0.031(3) 0.023(2) -0.0130(19) -0.0134(19) 0.007(2)
C27' 0.048(3) 0.041(2) 0.024(2) -0.0215(18) -0.0193(19) 0.0048(19)
C28' 0.053(3) 0.044(2) 0.0290(19) -0.0149(16) -0.0273(18) 0.0074(19)
C29' 0.056(2) 0.039(2) 0.0350(19) -0.0152(16) -0.0300(18) 0.0189(19)
C30' 0.051(2) 0.0296(19) 0.0278(18) -0.0158(15) -0.0265(17) 0.0193(18)
C31 0.0138(6) 0.0233(7) 0.0197(6) -0.0086(6) -0.0010(5) 0.0030(5)
C32 0.0168(8) 0.0396(10) 0.0221(7) -0.0064(7) 0.0022(6) 0.0034(7)
C33 0.0216(8) 0.0353(9) 0.0186(7) -0.0018(6) 0.0014(6) 0.0024(7)
C34 0.0178(7) 0.0222(7) 0.0159(6) -0.0053(5) -0.0020(5) 0.0008(6)
C35 0.0193(7) 0.0212(7) 0.0160(6) -0.0066(5) -0.0029(5) 0.0036(6)
C36 0.0224(8) 0.0182(6) 0.0165(6) -0.0050(5) -0.0012(5) 0.0005(6)
C37 0.0324(9) 0.0264(8) 0.0239(7) -0.0108(6) -0.0111(7) 0.0077(7)
C38 0.0453(12) 0.0331(9) 0.0301(9) -0.0174(8) -0.0170(8) 0.0090(8)
C39 0.0399(11) 0.0329(9) 0.0301(9) -0.0208(8) -0.0045(8) 0.0029(8)
C40 0.0247(9) 0.0409(10) 0.0404(10) -0.0277(9) 0.0025(8) -0.0007(8)
C41 0.0216(8) 0.0340(9) 0.0305(8) -0.0206(7) 0.0004(7) -0.0009(7)
C42 0.0261(8) 0.0242(7) 0.0170(6) -0.0019(6) -0.0027(6) 0.0015(6)
C43 0.0169(7) 0.0207(6) 0.0147(6) -0.0067(5) -0.0033(5) 0.0049(5)
C44 0.0215(8) 0.0327(8) 0.0132(6) -0.0084(6) -0.0043(5) 0.0051(6)
C45 0.0215(8) 0.0336(8) 0.0186(6) -0.0136(6) -0.0091(6) 0.0072(6)
C46 0.0144(6) 0.0218(6) 0.0176(6) -0.0099(5) -0.0071(5) 0.0065(5)
C47 0.0147(6) 0.0208(6) 0.0208(6) -0.0101(5) -0.0090(5) 0.0060(5)
C48 0.0134(6) 0.0200(6) 0.0208(6) -0.0093(5) -0.0069(5) 0.0040(5)
C49 0.0193(7) 0.0207(7) 0.0202(6) -0.0077(5) -0.0047(6) 0.0044(6)
C50 0.0230(8) 0.0189(7) 0.0260(7) -0.0101(6) -0.0063(6) 0.0067(6)
C51 0.0161(7) 0.0235(7) 0.0240(7) -0.0119(6) -0.0038(6) 0.0038(6)
C52 0.0163(7) 0.0216(7) 0.0224(7) -0.0077(6) -0.0015(6) -0.0020(6)
C53 0.0168(7) 0.0187(6) 0.0239(7) -0.0093(6) -0.0056(6) 0.0026(5)
C54 0.0191(7) 0.0285(8) 0.0283(7) -0.0138(6) -0.0139(6) 0.0060(6)
C55 0.0184(14) 0.0239(16) 0.0178(15) -0.0073(12) -0.0044(12) 0.0069(12)
C56 0.018(2) 0.018(2) 0.027(2) -0.0082(17) -0.0016(17) 0.0075(17)
C57 0.0190(15) 0.0161(16) 0.0411(19) -0.0083(13) -0.0060(14) 0.0016(13)
C58 0.0238(16) 0.0244(15) 0.0388(16) -0.0123(13) -0.0189(13) 0.0020(12)
C59 0.0330(16) 0.0266(13) 0.0262(13) -0.0039(11) -0.0177(13) -0.0029(12)
C60 0.0207(13) 0.0291(14) 0.0230(12) -0.0085(10) -0.0098(10) -0.0008(11)
N5 0.0421(16) 0.0387(14) 0.0585(17) -0.0271(13) -0.0355(14) 0.0128(12)
O4 0.0222(11) 0.0373(14) 0.0197(10) -0.0129(9) -0.0074(9) 0.0130(10)
O5 0.0261(17) 0.0156(11) 0.0281(12) -0.0061(9) 0.0051(12) 0.0075(13)
O6 0.143(4) 0.061(3) 0.076(2) -0.009(2) -0.087(3) -0.014(3)
O7 0.0327(14) 0.0751(19) 0.086(2) -0.0624(17) -0.0292(14) 0.0140(13)
C55' 0.026(4) 0.027(4) 0.030(3) -0.010(3) -0.010(3) 0.012(3)
C56' 0.030(3) 0.027(3) 0.028(3) -0.015(2) -0.008(2) 0.010(2)
C57' 0.047(3) 0.027(2) 0.040(2) -0.0092(19) -0.004(2) 0.003(2)
C58' 0.057(3) 0.046(3) 0.040(2) -0.013(2) -0.023(2) 0.017(2)
C59' 0.039(3) 0.046(3) 0.043(2) -0.022(2) -0.019(2) 0.019(2)
C60' 0.021(2) 0.031(3) 0.033(2) -0.012(2) -0.0090(19) 0.008(2)
N5' 0.102(4) 0.076(3) 0.065(3) -0.018(2) -0.038(3) 0.010(3)
O4' 0.032(3) 0.0249(18) 0.0296(19) -0.0125(15) -0.008(2) 0.005(2)
O5' 0.0237(17) 0.036(2) 0.044(2) -0.0280(17) -0.0040(16) 0.0057(16)
O6' 0.140(6) 0.085(5) 0.082(4) -0.034(4) -0.081(4) 0.051(5)
O7' 0.171(7) 0.086(4) 0.106(5) 0.002(4) -0.060(5) -0.010(4)
O1S 0.0191(5) 0.0195(5) 0.0178(5) -0.0095(4) -0.0048(4) 0.0029(4)
C1S 0.0146(6) 0.0151(6) 0.0162(6) -0.0059(5) -0.0047(5) 0.0029(5)
C2S 0.0201(7) 0.0290(8) 0.0289(8) -0.0188(7) -0.0113(6) 0.0069(6)
C3S 0.0154(7) 0.0326(8) 0.0266(7) -0.0165(7) -0.0054(6) 0.0063(6)
O1T 0.0259(19) 0.049(3) 0.047(3) -0.037(3) -0.0042(19) 0.0123(18)
C1T 0.037(3) 0.015(2) 0.014(2) -0.011(2) -0.011(2) 0.010(2)
C2T 0.038(4) 0.028(2) 0.027(3) -0.023(2) -0.014(3) 0.013(3)
C3T 0.067(5) 0.064(7) 0.104(8) -0.041(6) -0.002(6) -0.006(5)
O1T' 0.128(5) 0.090(4) 0.052(3) -0.052(3) 0.031(3) -0.043(4)
C1T' 0.083(5) 0.051(4) 0.040(4) -0.022(3) -0.010(3) 0.005(4)
C2T' 0.053(5) 0.089(6) 0.064(5) -0.056(5) -0.040(4) 0.041(4)
C3T' 0.049(3) 0.059(3) 0.070(4) -0.046(3) -0.027(3) 0.022(3)
O1U 0.049(2) 0.049(2) 0.057(2) -0.0244(17) -0.0003(17) 0.0168(17)
C1U 0.017(3) 0.050(8) 0.032(4) 0.012(4) 0.000(2) 0.011(3)
C2U 0.047(3) 0.070(3) 0.039(2) -0.024(2) -0.018(2) 0.026(3)
C3U 0.043(5) 0.047(7) 0.047(5) 0.009(4) -0.021(4) 0.015(4)
N1 0.0156(6) 0.0144(5) 0.0233(6) -0.0088(4) -0.0103(5) 0.0036(4)
N2 0.0123(5) 0.0152(5) 0.0200(5) -0.0101(4) -0.0045(4) 0.0044(4)
N3 0.0137(6) 0.0198(6) 0.0160(5) -0.0059(4) -0.0004(4) 0.0019(5)
N4 0.0166(6) 0.0203(6) 0.0131(5) -0.0073(4) -0.0044(4) 0.0039(5)
O1 0.0342(7) 0.0180(5) 0.0243(5) -0.0102(4) -0.0154(5) 0.0056(5)
O2 0.0275(6) 0.0243(5) 0.0256(5) -0.0096(5) -0.0145(5) 0.0098(5)
O3 0.0291(6) 0.0175(5) 0.0217(5) -0.0096(4) -0.0071(5) 0.0055(4)
C1H 0.182(15) 0.165(15) 0.156(10) -0.049(10) -0.053(11) 0.018(13)
C2H 0.163(9) 0.147(8) 0.157(8) -0.064(6) -0.060(6) 0.022(7)
C3H 0.161(8) 0.162(8) 0.164(7) -0.078(6) -0.047(6) 0.015(6)
C4H 0.151(8) 0.162(8) 0.172(7) -0.086(6) -0.048(6) 0.021(6)
C5H 0.161(9) 0.166(8) 0.178(8) -0.068(7) -0.042(6) 0.002(7)
C6H 0.132(12) 0.127(12) 0.190(11) -0.081(10) -0.054(9) -0.038(9)
C1H' 0.082(8) 0.053(6) 0.063(6) -0.023(5) -0.006(6) -0.013(6)
C2H' 0.088(6) 0.108(7) 0.053(5) -0.017(5) -0.013(5) -0.030(5)
C3H' 0.082(6) 0.121(6) 0.070(5) -0.043(5) -0.011(5) -0.039(5)
C4H' 0.127(7) 0.149(7) 0.126(6) -0.043(5) -0.033(5) -0.002(6)
C5H' 0.143(8) 0.146(8) 0.141(7) -0.078(6) -0.024(6) -0.010(6)
C6H' 0.135(12) 0.110(11) 0.184(11) -0.081(10) -0.005(9) -0.038(9)

loop_
_atom_type_symbol
_atom_type_description
_atom_type_scat_dispersion_real
_atom_type_scat_dispersion_imag
_atom_type_scat_source
C C 0.0033 0.0016 'International Tables Vol C Tables 4.2.6.8 and 6.1.1.4'
H H 0.0000 0.0000 'International Tables Vol C Tables 4.2.6.8 and 6.1.1.4'
N N 0.0061 0.0033 'International Tables Vol C Tables 4.2.6.8 and 6.1.1.4'
O O 0.0106 0.0060 'International Tables Vol C Tables 4.2.6.8 and 6.1.1.4'
P P 0.1023 0.0942 'International Tables Vol C Tables 4.2.6.8 and 6.1.1.4'

loop_
_geom_angle_atom_site_label_1
_geom_angle_atom_site_label_2
_geom_angle_atom_site_label_3
_geom_angle
_geom_angle_site_symmetry_1
_geom_angle_site_symmetry_3
_geom_angle_publ_flag
C2 C1 N1 107.32(12) . . ?
C2 C1 C47 130.42(13) . . ?
N1 C1 C47 122.10(13) . . ?
C1 C2 C3 107.24(14) . . ?
C4 C3 C2 108.28(13) . . ?
C3 C4 N1 106.88(12) . . ?
C3 C4 C5 130.89(13) . . ?
N1 C4 C5 122.19(12) . . ?
C4 C5 C13 109.85(12) . . ?
C4 C5 C6 112.51(11) . . ?
C13 C5 C6 110.40(12) . . ?
C4 C5 C12 108.98(12) . . ?
C13 C5 C12 108.61(12) . . ?
C6 C5 C12 106.35(12) . . ?
C7 C6 C11 118.74(13) . . ?
C7 C6 C5 122.75(13) . . ?
C11 C6 C5 118.33(12) . . ?
C8 C7 C6 120.32(15) . . ?
C9 C8 C7 121.07(15) . . ?
C10 C9 C8 118.15(14) . . ?
C9 C10 C11 121.86(15) . . ?
C9 C10 O1 119.72(13) . . ?
C11 C10 O1 118.33(14) . . ?
C10 C11 C6 119.84(14) . . ?
C14 C13 N2 106.51(14) . . ?
C14 C13 C5 130.98(14) . . ?
N2 C13 C5 122.51(11) . . ?
C13 C14 C15 108.12(13) . . ?
C16 C15 C14 108.14(13) . . ?
C15 C16 N2 106.31(14) . . ?
C15 C16 C17 130.92(14) . . ?
N2 C16 C17 122.60(11) . . ?
C16 C17 C31 112.44(13) . . ?
C16 C17 C18 110.90(12) . . ?
C31 C17 C18 110.58(11) . . ?
C16 C17 C24 108.42(12) . . ?
C31 C17 C24 108.62(13) . . ?
C18 C17 C24 105.60(12) . . ?
C23 C18 C19 118.64(13) . . ?
C23 C18 C17 120.02(13) . . ?
C19 C18 C17 121.15(13) . . ?
C20 C19 C18 119.39(14) . . ?
C21 C20 C19 122.22(14) . . ?
C21 C20 O2 119.76(13) . . ?
C19 C20 O2 117.98(13) . . ?
C20 C21 C22 118.56(14) . . ?
C21 C22 C23 120.27(14) . . ?
C22 C23 C18 120.85(15) . . ?
O3 P1 O1 114.90(7) . . ?
O3 P1 O2 114.21(7) . . ?
O1 P1 O2 104.15(6) . . ?
O3 P1 C25 114.15(18) . . ?
O1 P1 C25 102.0(3) . . ?
O2 P1 C25 106.2(3) . . ?
O3 P1 C25' 117.6(2) . . ?
O1 P1 C25' 105.2(4) . . ?
O2 P1 C25' 98.8(3) . . ?
C26 C25 C30 119.6(4) . . ?
C26 C25 P1 118.2(4) . . ?
C30 C25 P1 122.2(4) . . ?
C25 C26 C27 120.3(4) . . ?
C28 C27 C26 119.9(4) . . ?
C27 C28 C29 120.8(3) . . ?
C28 C29 C30 119.5(3) . . ?
C29 C30 C25 119.6(3) . . ?
C26' C25' C30' 119.9(4) . . ?
C26' C25' P1 116.9(4) . . ?
C30' C25' P1 123.1(4) . . ?
C25' C26' C27' 120.3(5) . . ?
C28' C27' C26' 119.5(5) . . ?
C27' C28' C29' 121.0(4) . . ?
C28' C29' C30' 119.9(4) . . ?
C29' C30' C25' 119.2(4) . . ?
C32 C31 N3 107.38(14) . . ?
C32 C31 C17 129.73(14) . . ?
N3 C31 C17 122.77(13) . . ?
C31 C32 C33 107.80(15) . . ?
C34 C33 C32 108.24(15) . . ?
C33 C34 N3 106.66(14) . . ?
C33 C34 C35 130.30(14) . . ?
N3 C34 C35 123.00(13) . . ?
C34 C35 C43 110.67(12) . . ?
C34 C35 C36 112.69(13) . . ?
C43 C35 C36 110.98(13) . . ?
C34 C35 C42 108.18(13) . . ?
C43 C35 C42 107.92(13) . . ?
C36 C35 C42 106.14(12) . . ?
C37 C36 C41 118.66(14) . . ?
C37 C36 C35 121.87(15) . . ?
C41 C36 C35 119.13(15) . . ?
C36 C37 C38 120.05(17) . . ?
C39 C38 C37 121.07(18) . . ?
C38 C39 C40 118.58(16) . . ?
O4 C40 C39 114.92(18) . . ?
O4 C40 C41 122.7(2) . . ?
C39 C40 C41 121.49(18) . . ?
C39 C40 O5' 117.3(2) . . ?
C41 C40 O5' 119.4(2) . . ?
C40 C41 C36 120.13(17) . . ?
C44 C43 N4 106.71(14) . . ?
C44 C43 C35 130.26(14) . . ?
N4 C43 C35 123.04(12) . . ?
C43 C44 C45 108.04(14) . . ?
C46 C45 C44 108.15(14) . . ?
C45 C46 N4 106.50(14) . . ?
C45 C46 C47 130.40(14) . . ?
N4 C46 C47 123.00(12) . . ?
C46 C47 C1 111.93(12) . . ?
C46 C47 C54 108.68(12) . . ?
C1 C47 C54 108.22(12) . . ?
C46 C47 C48 111.13(12) . . ?
C1 C47 C48 109.57(11) . . ?
C54 C47 C48 107.14(12) . . ?
C53 C48 C49 119.20(13) . . ?
C53 C48 C47 120.42(13) . . ?
C49 C48 C47 120.25(13) . . ?
C50 C49 C48 119.43(14) . . ?
C51 C50 C49 121.72(14) . . ?
C51 C50 O4' 118.2(3) . . ?
C49 C50 O4' 118.5(3) . . ?
C51 C50 O5 112.4(2) . . ?
C49 C50 O5 125.8(2) . . ?
C52 C51 C50 118.50(14) . . ?
C51 C52 C53 120.47(15) . . ?
C48 C53 C52 120.64(14) . . ?
O4 C55 C56 120.0(4) . . ?
O4 C55 C60 119.8(4) . . ?
C56 C55 C60 120.2(5) . . ?
O5 C56 C57 121.7(5) . . ?
O5 C56 C55 118.3(5) . . ?
C57 C56 C55 119.6(5) . . ?
C58 C57 C56 119.2(4) . . ?
C57 C58 C59 123.4(3) . . ?
C57 C58 N5 117.5(3) . . ?
C59 C58 N5 119.1(3) . . ?
C58 C59 C60 118.3(3) . . ?
C59 C60 C55 119.2(3) . . ?
O6 N5 O7 123.4(3) . . ?
O6 N5 C58 117.7(4) . . ?
O7 N5 C58 118.8(3) . . ?
C40 O4 C55 113.5(3) . . ?
C56 O5 C50 117.7(8) . . ?
O4' C55' C56' 119.0(6) . . ?
O4' C55' C60' 120.7(6) . . ?
C56' C55' C60' 120.3(7) . . ?
O5' C56' C55' 117.7(5) . . ?
O5' C56' C57' 122.5(6) . . ?
C55' C56' C57' 119.2(6) . . ?
C58' C57' C56' 119.1(5) . . ?
C57' C58' C59' 123.3(4) . . ?
C57' C58' N5' 119.3(4) . . ?
C59' C58' N5' 117.4(5) . . ?
C58' C59' C60' 118.3(5) . . ?
C59' C60' C55' 119.5(6) . . ?
O6' N5' O7' 124.4(6) . . ?
O6' N5' C58' 116.7(6) . . ?
O7' N5' C58' 118.3(5) . . ?
C55' O4' C50 119.3(11) . . ?
C56' O5' C40 121.3(5) . . ?
O1S C1S C2S 120.99(13) . . ?
O1S C1S C3S 121.00(13) . . ?
C2S C1S C3S 118.00(12) . . ?
O1T C1T C2T 109.6(10) . . ?
O1T C1T C3T 123.7(9) . . ?
C2T C1T C3T 119.6(10) . . ?
O1T' C1T' C2T' 141.9(14) . . ?
O1T' C1T' C3T' 103.6(9) . . ?
C2T' C1T' C3T' 109.4(10) . . ?
O1U C1U C2U 125.6(13) . . ?
O1U C1U C3U 119.3(12) . . ?
C2U C1U C3U 115.0(6) . . ?
C1 N1 C4 110.27(12) . . ?
C13 N2 C16 110.88(11) . . ?
C31 N3 C34 109.91(13) . . ?
C43 N4 C46 110.58(12) . . ?
C10 O1 P1 122.24(10) . . ?
C20 O2 P1 122.34(9) . . ?
C3H C2H C1H 107.5(7) . . ?
C4H C3H C2H 110.3(7) . . ?
C5H C4H C3H 110.8(7) . . ?
C4H C5H C6H 114.6(8) . . ?
C3H' C2H' C1H' 110.3(6) . . ?
C4H' C3H' C2H' 115.6(7) . . ?
C3H' C4H' C5H' 111.0(7) . . ?
C4H' C5H' C6H' 112.7(7) . . ?

loop_
_geom_bond_atom_site_label_1
_geom_bond_atom_site_label_2
_geom_bond_distance
_geom_bond_site_symmetry_2
_geom_bond_publ_flag
C1 C2 1.376(2) . ?
C1 N1 1.3792(18) . ?
C1 C47 1.5197(19) . ?
C2 C3 1.428(2) . ?
C3 C4 1.369(2) . ?
C4 N1 1.3818(18) . ?
C4 C5 1.514(2) . ?
C5 C13 1.514(2) . ?
C5 C6 1.5454(19) . ?
C5 C12 1.546(2) . ?
C6 C7 1.394(2) . ?
C6 C11 1.402(2) . ?
C7 C8 1.395(2) . ?
C8 C9 1.389(3) . ?
C9 C10 1.385(2) . ?
C10 C11 1.386(2) . ?
C10 O1 1.4111(19) . ?
C13 C14 1.3774(19) . ?
C13 N2 1.3804(19) . ?
C14 C15 1.422(3) . ?
C15 C16 1.377(2) . ?
C16 N2 1.3873(19) . ?
C16 C17 1.510(2) . ?
C17 C31 1.519(2) . ?
C17 C18 1.544(2) . ?
C17 C24 1.550(2) . ?
C18 C23 1.401(2) . ?
C18 C19 1.401(2) . ?
C19 C20 1.387(2) . ?
C20 C21 1.385(2) . ?
C20 O2 1.4119(19) . ?
C21 C22 1.388(2) . ?
C22 C23 1.395(2) . ?
P1 O3 1.4641(11) . ?
P1 O1 1.5916(13) . ?
P1 O2 1.6024(13) . ?
P1 C25 1.762(5) . ?
P1 C25' 1.801(5) . ?
C25 C26 1.379(4) . ?
C25 C30 1.406(4) . ?
C26 C27 1.393(4) . ?
C27 C28 1.375(5) . ?
C28 C29 1.384(5) . ?
C29 C30 1.395(4) . ?
C25' C26' 1.380(4) . ?
C25' C30' 1.405(5) . ?
C26' C27' 1.396(4) . ?
C27' C28' 1.375(6) . ?
C28' C29' 1.383(5) . ?
C29' C30' 1.395(4) . ?
C31 C32 1.371(2) . ?
C31 N3 1.3823(19) . ?
C32 C33 1.420(2) . ?
C33 C34 1.375(2) . ?
C34 N3 1.3897(19) . ?
C34 C35 1.515(2) . ?
C35 C43 1.521(2) . ?
C35 C36 1.543(2) . ?
C35 C42 1.553(2) . ?
C36 C37 1.389(2) . ?
C36 C41 1.390(2) . ?
C37 C38 1.402(2) . ?
C38 C39 1.371(3) . ?
C39 C40 1.377(3) . ?
C40 O4 1.358(3) . ?
C40 C41 1.388(2) . ?
C40 O5' 1.548(4) . ?
C43 C44 1.380(2) . ?
C43 N4 1.380(2) . ?
C44 C45 1.414(3) . ?
C45 C46 1.381(2) . ?
C46 N4 1.383(2) . ?
C46 C47 1.511(2) . ?
C47 C54 1.544(2) . ?
C47 C48 1.551(2) . ?
C48 C53 1.388(2) . ?
C48 C49 1.398(2) . ?
C49 C50 1.389(2) . ?
C50 C51 1.388(2) . ?
C50 O4' 1.397(8) . ?
C50 O5 1.406(5) . ?
C51 C52 1.388(2) . ?
C52 C53 1.394(2) . ?
C55 O4 1.381(5) . ?
C55 C56 1.390(4) . ?
C55 C60 1.407(5) . ?
C56 O5 1.380(6) . ?
C56 C57 1.387(6) . ?
C57 C58 1.361(5) . ?
C58 C59 1.370(5) . ?
C58 N5 1.470(4) . ?
C59 C60 1.403(4) . ?
N5 O6 1.212(6) . ?
N5 O7 1.218(4) . ?
C55' O4' 1.381(6) . ?
C55' C56' 1.390(4) . ?
C55' C60' 1.402(6) . ?
C56' O5' 1.379(6) . ?
C56' C57' 1.392(6) . ?
C57' C58' 1.362(6) . ?
C58' C59' 1.369(6) . ?
C58' N5' 1.475(5) . ?
C59' C60' 1.397(5) . ?
N5' O6' 1.213(6) . ?
N5' O7' 1.220(5) . ?
O1S C1S 1.2353(16) . ?
C1S C2S 1.489(2) . ?
C1S C3S 1.494(2) . ?
O1T C1T 1.311(11) . ?
C1T C2T 1.552(14) . ?
C1T C3T 1.560(18) . ?
O1T' C1T' 1.088(12) . ?
C1T' C2T' 1.406(15) . ?
C1T' C3T' 1.558(14) . ?
O1U C1U 1.173(19) . ?
C1U C2U 1.45(3) . ?
C1U C3U 1.497(7) . ?
C1H C2H 1.541(5) . ?
C2H C3H 1.540(5) . ?
C3H C4H 1.537(5) . ?
C4H C5H 1.532(5) . ?
C5H C6H 1.543(5) . ?
C1H' C2H' 1.543(5) . ?
C2H' C3H' 1.521(5) . ?
C3H' C4H' 1.521(5) . ?
C4H' C5H' 1.535(5) . ?
C5H' C6H' 1.541(5) . ?

loop_
_geom_torsion_atom_site_label_1
_geom_torsion_atom_site_label_2
_geom_torsion_atom_site_label_3
_geom_torsion_atom_site_label_4
_geom_torsion
_geom_torsion_site_symmetry_1
_geom_torsion_site_symmetry_2
_geom_torsion_site_symmetry_3
_geom_torsion_site_symmetry_4
_geom_torsion_publ_flag
N1 C1 C2 C3 0.65(18) . . . . ?
C47 C1 C2 C3 -174.74(15) . . . . ?
C1 C2 C3 C4 0.0(2) . . . . ?
C2 C3 C4 N1 -0.65(18) . . . . ?
C2 C3 C4 C5 -178.46(16) . . . . ?
C3 C4 C5 C13 110.74(18) . . . . ?
N1 C4 C5 C13 -66.78(17) . . . . ?
C3 C4 C5 C6 -125.83(17) . . . . ?
N1 C4 C5 C6 56.65(19) . . . . ?
C3 C4 C5 C12 -8.1(2) . . . . ?
N1 C4 C5 C12 174.35(13) . . . . ?
C4 C5 C6 C7 18.2(2) . . . . ?
C13 C5 C6 C7 141.27(14) . . . . ?
C12 C5 C6 C7 -101.08(16) . . . . ?
C4 C5 C6 C11 -166.82(13) . . . . ?
C13 C5 C6 C11 -43.70(17) . . . . ?
C12 C5 C6 C11 73.95(17) . . . . ?
C11 C6 C7 C8 1.6(2) . . . . ?
C5 C6 C7 C8 176.65(15) . . . . ?
C6 C7 C8 C9 -0.9(3) . . . . ?
C7 C8 C9 C10 -0.5(3) . . . . ?
C8 C9 C10 C11 1.1(3) . . . . ?
C8 C9 C10 O1 -175.30(15) . . . . ?
C9 C10 C11 C6 -0.3(2) . . . . ?
O1 C10 C11 C6 176.11(13) . . . . ?
C7 C6 C11 C10 -1.1(2) . . . . ?
C5 C6 C11 C10 -176.29(13) . . . . ?
C4 C5 C13 C14 -98.06(17) . . . . ?
C6 C5 C13 C14 137.29(15) . . . . ?
C12 C5 C13 C14 21.0(2) . . . . ?
C4 C5 C13 N2 82.99(15) . . . . ?
C6 C5 C13 N2 -41.67(17) . . . . ?
C12 C5 C13 N2 -157.91(13) . . . . ?
N2 C13 C14 C15 1.39(17) . . . . ?
C5 C13 C14 C15 -177.69(14) . . . . ?
C13 C14 C15 C16 -0.58(18) . . . . ?
C14 C15 C16 N2 -0.46(17) . . . . ?
C14 C15 C16 C17 174.84(15) . . . . ?
C15 C16 C17 C31 112.89(17) . . . . ?
N2 C16 C17 C31 -72.46(17) . . . . ?
C15 C16 C17 C18 -122.72(17) . . . . ?
N2 C16 C17 C18 51.93(18) . . . . ?
C15 C16 C17 C24 -7.2(2) . . . . ?
N2 C16 C17 C24 167.43(13) . . . . ?
C16 C17 C18 C23 -160.76(13) . . . . ?
C31 C17 C18 C23 -35.32(19) . . . . ?
C24 C17 C18 C23 82.00(16) . . . . ?
C16 C17 C18 C19 24.27(18) . . . . ?
C31 C17 C18 C19 149.71(14) . . . . ?
C24 C17 C18 C19 -92.97(16) . . . . ?
C23 C18 C19 C20 0.6(2) . . . . ?
C17 C18 C19 C20 175.60(13) . . . . ?
C18 C19 C20 C21 -1.8(2) . . . . ?
C18 C19 C20 O2 -179.76(13) . . . . ?
C19 C20 C21 C22 0.8(2) . . . . ?
O2 C20 C21 C22 178.68(14) . . . . ?
C20 C21 C22 C23 1.5(2) . . . . ?
C21 C22 C23 C18 -2.8(2) . . . . ?
C19 C18 C23 C22 1.7(2) . . . . ?
C17 C18 C23 C22 -173.38(14) . . . . ?
O3 P1 C25 C26 -9.8(10) . . . . ?
O1 P1 C25 C26 -134.4(9) . . . . ?
O2 P1 C25 C26 116.9(9) . . . . ?
O3 P1 C25 C30 169.6(6) . . . . ?
O1 P1 C25 C30 45.1(7) . . . . ?
O2 P1 C25 C30 -63.6(7) . . . . ?
C30 C25 C26 C27 1.3(17) . . . . ?
P1 C25 C26 C27 -179.2(9) . . . . ?
C25 C26 C27 C28 -0.6(18) . . . . ?
C26 C27 C28 C29 2.7(15) . . . . ?
C27 C28 C29 C30 -5.4(11) . . . . ?
C28 C29 C30 C25 6.1(10) . . . . ?
C26 C25 C30 C29 -4.0(13) . . . . ?
P1 C25 C30 C29 176.5(6) . . . . ?
O3 P1 C25' C26' 8.6(15) . . . . ?
O1 P1 C25' C26' -120.7(13) . . . . ?
O2 P1 C25' C26' 131.9(13) . . . . ?
O3 P1 C25' C30' -167.4(7) . . . . ?
O1 P1 C25' C30' 63.3(10) . . . . ?
O2 P1 C25' C30' -44.1(10) . . . . ?
C30' C25' C26' C27' -4(3) . . . . ?
P1 C25' C26' C27' -179.8(13) . . . . ?
C25' C26' C27' C28' 6(3) . . . . ?
C26' C27' C28' C29' -3.9(19) . . . . ?
C27' C28' C29' C30' 0.1(13) . . . . ?
C28' C29' C30' C25' 1.9(12) . . . . ?
C26' C25' C30' C29' -0.1(17) . . . . ?
P1 C25' C30' C29' 175.8(7) . . . . ?
C16 C17 C31 C32 -125.39(19) . . . . ?
C18 C17 C31 C32 110.04(19) . . . . ?
C24 C17 C31 C32 -5.4(2) . . . . ?
C16 C17 C31 N3 59.03(18) . . . . ?
C18 C17 C31 N3 -65.54(19) . . . . ?
C24 C17 C31 N3 179.02(14) . . . . ?
N3 C31 C32 C33 -0.5(2) . . . . ?
C17 C31 C32 C33 -176.59(17) . . . . ?
C31 C32 C33 C34 0.4(2) . . . . ?
C32 C33 C34 N3 -0.2(2) . . . . ?
C32 C33 C34 C35 -177.87(17) . . . . ?
C33 C34 C35 C43 112.5(2) . . . . ?
N3 C34 C35 C43 -64.86(18) . . . . ?
C33 C34 C35 C36 -122.56(19) . . . . ?
N3 C34 C35 C36 60.1(2) . . . . ?
C33 C34 C35 C42 -5.5(2) . . . . ?
N3 C34 C35 C42 177.10(14) . . . . ?
C34 C35 C36 C37 23.6(2) . . . . ?
C43 C35 C36 C37 148.37(15) . . . . ?
C42 C35 C36 C37 -94.62(17) . . . . ?
C34 C35 C36 C41 -163.21(15) . . . . ?
C43 C35 C36 C41 -38.45(19) . . . . ?
C42 C35 C36 C41 78.56(19) . . . . ?
C41 C36 C37 C38 -0.5(3) . . . . ?
C35 C36 C37 C38 172.70(16) . . . . ?
C36 C37 C38 C39 0.8(3) . . . . ?
C37 C38 C39 C40 0.0(3) . . . . ?
C38 C39 C40 O4 168.6(2) . . . . ?
C38 C39 C40 C41 -1.0(3) . . . . ?
C38 C39 C40 O5' -165.7(2) . . . . ?
O4 C40 C41 C36 -167.6(2) . . . . ?
C39 C40 C41 C36 1.3(3) . . . . ?
O5' C40 C41 C36 165.6(2) . . . . ?
C37 C36 C41 C40 -0.5(3) . . . . ?
C35 C36 C41 C40 -173.87(17) . . . . ?
C34 C35 C43 C44 -98.88(18) . . . . ?
C36 C35 C43 C44 135.23(16) . . . . ?
C42 C35 C43 C44 19.3(2) . . . . ?
C34 C35 C43 N4 81.14(16) . . . . ?
C36 C35 C43 N4 -44.75(18) . . . . ?
C42 C35 C43 N4 -160.67(13) . . . . ?
N4 C43 C44 C45 0.79(17) . . . . ?
C35 C43 C44 C45 -179.20(14) . . . . ?
C43 C44 C45 C46 0.23(17) . . . . ?
C44 C45 C46 N4 -1.15(16) . . . . ?
C44 C45 C46 C47 175.27(14) . . . . ?
C45 C46 C47 C1 109.89(17) . . . . ?
N4 C46 C47 C1 -74.20(16) . . . . ?
C45 C46 C47 C54 -9.6(2) . . . . ?
N4 C46 C47 C54 166.32(12) . . . . ?
C45 C46 C47 C48 -127.24(16) . . . . ?
N4 C46 C47 C48 48.67(17) . . . . ?
C2 C1 C47 C46 -125.26(18) . . . . ?
N1 C1 C47 C46 59.93(18) . . . . ?
C2 C1 C47 C54 -5.5(2) . . . . ?
N1 C1 C47 C54 179.68(14) . . . . ?
C2 C1 C47 C48 110.99(18) . . . . ?
N1 C1 C47 C48 -63.82(18) . . . . ?
C46 C47 C48 C53 -151.65(14) . . . . ?
C1 C47 C48 C53 -27.44(19) . . . . ?
C54 C47 C48 C53 89.75(16) . . . . ?
C46 C47 C48 C49 32.56(19) . . . . ?
C1 C47 C48 C49 156.77(14) . . . . ?
C54 C47 C48 C49 -86.04(17) . . . . ?
C53 C48 C49 C50 1.4(2) . . . . ?
C47 C48 C49 C50 177.26(15) . . . . ?
C48 C49 C50 C51 -1.9(3) . . . . ?
C48 C49 C50 O4' 163.7(3) . . . . ?
C48 C49 C50 O5 -177.5(3) . . . . ?
C49 C50 C51 C52 0.5(3) . . . . ?
O4' C50 C51 C52 -165.1(3) . . . . ?
O5 C50 C51 C52 176.7(2) . . . . ?
C50 C51 C52 C53 1.3(2) . . . . ?
C49 C48 C53 C52 0.3(2) . . . . ?
C47 C48 C53 C52 -175.49(14) . . . . ?
C51 C52 C53 C48 -1.7(2) . . . . ?
O4 C55 C56 O5 5.7(18) . . . . ?
C60 C55 C56 O5 -174.0(9) . . . . ?
O4 C55 C56 C57 178.3(9) . . . . ?
C60 C55 C56 C57 -1.3(18) . . . . ?
O5 C56 C57 C58 174.4(10) . . . . ?
C55 C56 C57 C58 2.1(18) . . . . ?
C56 C57 C58 C59 -1.2(11) . . . . ?
C56 C57 C58 N5 177.1(9) . . . . ?
C57 C58 C59 C60 -0.4(6) . . . . ?
N5 C58 C59 C60 -178.7(3) . . . . ?
C58 C59 C60 C55 1.1(5) . . . . ?
O4 C55 C60 C59 -179.9(4) . . . . ?
C56 C55 C60 C59 -0.3(11) . . . . ?
C57 C58 N5 O6 -167.9(5) . . . . ?
C59 C58 N5 O6 10.4(6) . . . . ?
C57 C58 N5 O7 8.0(5) . . . . ?
C59 C58 N5 O7 -173.6(3) . . . . ?
C39 C40 O4 C55 156.8(3) . . . . ?
C41 C40 O4 C55 -33.7(4) . . . . ?
C56 C55 O4 C40 123.8(9) . . . . ?
C60 C55 O4 C40 -56.6(5) . . . . ?
C57 C56 O5 C50 85.3(14) . . . . ?
C55 C56 O5 C50 -102.2(12) . . . . ?
C51 C50 O5 C56 -174.2(4) . . . . ?
C49 C50 O5 C56 1.8(5) . . . . ?
O4' C55' C56' O5' -2(3) . . . . ?
C60' C55' C56' O5' 178.2(16) . . . . ?
O4' C55' C56' C57' -173.7(16) . . . . ?
C60' C55' C56' C57' 7(3) . . . . ?
O5' C56' C57' C58' -177.0(7) . . . . ?
C55' C56' C57' C58' -5.8(18) . . . . ?
C56' C57' C58' C59' 0.9(11) . . . . ?
C56' C57' C58' N5' -179.4(7) . . . . ?
C57' C58' C59' C60' 3.2(11) . . . . ?
N5' C58' C59' C60' -176.5(7) . . . . ?
C58' C59' C60' C55' -2.3(18) . . . . ?
O4' C55' C60' C59' 177.7(16) . . . . ?
C56' C55' C60' C59' -2(3) . . . . ?
C57' C58' N5' O6' 173.0(8) . . . . ?
C59' C58' N5' O6' -7.3(12) . . . . ?
C57' C58' N5' O7' -15.6(12) . . . . ?
C59' C58' N5' O7' 164.2(9) . . . . ?
C56' C55' O4' C50 -133.6(18) . . . . ?
C60' C55' O4' C50 46(3) . . . . ?
C51 C50 O4' C55' -154.4(11) . . . . ?
C49 C50 O4' C55' 39.5(11) . . . . ?
C55' C56' O5' C40 88.6(16) . . . . ?
C57' C56' O5' C40 -100.1(8) . . . . ?
C39 C40 O5' C56' 171.8(4) . . . . ?
C41 C40 O5' C56' 6.8(6) . . . . ?
C2 C1 N1 C4 -1.09(17) . . . . ?
C47 C1 N1 C4 174.78(13) . . . . ?
C3 C4 N1 C1 1.08(17) . . . . ?
C5 C4 N1 C1 179.13(13) . . . . ?
C14 C13 N2 C16 -1.73(16) . . . . ?
C5 C13 N2 C16 177.45(12) . . . . ?
C15 C16 N2 C13 1.37(16) . . . . ?
C17 C16 N2 C13 -174.42(13) . . . . ?
C32 C31 N3 C34 0.39(19) . . . . ?
C17 C31 N3 C34 176.83(14) . . . . ?
C33 C34 N3 C31 -0.13(18) . . . . ?
C35 C34 N3 C31 177.77(14) . . . . ?
C44 C43 N4 C46 -1.55(16) . . . . ?
C35 C43 N4 C46 178.44(12) . . . . ?
C45 C46 N4 C43 1.69(16) . . . . ?
C47 C46 N4 C43 -175.06(12) . . . . ?
C9 C10 O1 P1 -76.89(18) . . . . ?
C11 C10 O1 P1 106.61(14) . . . . ?
O3 P1 O1 C10 29.84(14) . . . . ?
O2 P1 O1 C10 -95.84(12) . . . . ?
C25 P1 O1 C10 153.9(2) . . . . ?
C25' P1 O1 C10 160.7(3) . . . . ?
C21 C20 O2 P1 75.32(17) . . . . ?
C19 C20 O2 P1 -106.71(14) . . . . ?
O3 P1 O2 C20 -19.31(14) . . . . ?
O1 P1 O2 C20 106.80(12) . . . . ?
C25 P1 O2 C20 -146.0(3) . . . . ?
C25' P1 O2 C20 -145.0(3) . . . . ?
C1H C2H C3H C4H -113(2) . . . . ?
C2H C3H C4H C5H -134.5(16) . . . . ?
C3H C4H C5H C6H -88(2) . . . . ?
C1H' C2H' C3H' C4H' -73.2(17) . . . . ?
C2H' C3H' C4H' C5H' -149.8(14) . . . . ?
C3H' C4H' C5H' C6H' -137.0(17) . . . . ?
